data_2014083
loop_
_publ_author_name
'Tamazyan, Rafael'
'Karapetyan, Harutyun'
'Martirisyan, Ashot'
'Martirosyan, Vahan'
'Harutyunyan, Gohar'
'Gasparyan, Sahak'

_publ_section_title
;
 1,2,5-Substituted derivatives of 2-phenylpyrrolidine
;
_journal_issue 6
_journal_name_full 'Acta Crystallographica Section C'
_journal_page_first o390
_journal_page_last o392
_journal_paper_doi 10.1107/S0108270104007930
_journal_volume 60
_journal_year 2004
_chemical_formula_moiety 'C16 H21 N O4'
_chemical_formula_sum 'C16 H21 N O4'
_chemical_formula_weight 291.34
_chemical_name_systematic
;
1-tert-butoxycarbonyl-2-phenylpyrrolidine-2-carboxylic acid
;
_space_group_IT_number 9
_symmetry_cell_setting monoclinic
_symmetry_space_group_name_Hall 'C -2yc'
_symmetry_space_group_name_H-M 'C 1 c 1'
_atom_sites_solution_hydrogens geom
_atom_sites_solution_primary direct
_atom_sites_solution_secondary difmap
_audit_creation_method SHELXL97
_cell_angle_alpha 90.00
_cell_angle_beta 113.20(3)
_cell_angle_gamma 90.00
_cell_formula_units_Z 4
_cell_length_a 19.309(4)
_cell_length_b 6.4210(13)
_cell_length_c 13.735(3)
_cell_measurement_reflns_used 25
_cell_measurement_temperature 293(2)
_cell_measurement_theta_max 17.2
_cell_measurement_theta_min 9.97
_cell_volume 1565.2(7)
_computing_cell_refinement 'CAD-4 Manual'
_computing_data_collection 'CAD-4 Manual (Enraf-Nonius, 1988)'
_computing_data_reduction 'HELENA (Spek, 1997)'
_computing_molecular_graphics 'SHELXTL-NT (Bruker, 2000)'
_computing_publication_material SHELXTL-NT
_computing_structure_refinement 'SHELXL97 (Sheldrick, 1997)'
_computing_structure_solution 'SHELXS97 (Sheldrick, 1997)'
_diffrn_ambient_temperature 293(2)
_diffrn_measured_fraction_theta_full 1.000
_diffrn_measured_fraction_theta_max 1.000
_diffrn_measurement_device_type 'Enraf-Nonius CAD-4'
_diffrn_measurement_method \q/2\q
_diffrn_radiation_monochromator graphite
_diffrn_radiation_source 'fine-focus sealed tube'
_diffrn_radiation_type MoK\a
_diffrn_radiation_wavelength 0.71073
_diffrn_reflns_av_R_equivalents 0.0356
_diffrn_reflns_av_sigmaI/netI 0.0302
_diffrn_reflns_limit_h_max 26
_diffrn_reflns_limit_h_min -26
_diffrn_reflns_limit_k_max 9
_diffrn_reflns_limit_k_min -8
_diffrn_reflns_limit_l_max 19
_diffrn_reflns_limit_l_min -19
_diffrn_reflns_number 8331
_diffrn_reflns_theta_full 29.98
_diffrn_reflns_theta_max 29.98
_diffrn_reflns_theta_min 2.30
_diffrn_standards_decay_% 'no decay, variation < 1.0'
_diffrn_standards_interval_time 60
_diffrn_standards_number 3
_exptl_absorpt_coefficient_mu 0.089
_exptl_absorpt_correction_type none
_exptl_crystal_colour colourless
_exptl_crystal_density_diffrn 1.236
_exptl_crystal_density_meas ?
_exptl_crystal_density_method 'not measured'
_exptl_crystal_description prism
_exptl_crystal_F_000 624
_exptl_crystal_size_max 0.3
_exptl_crystal_size_mid 0.24
_exptl_crystal_size_min 0.18
_refine_diff_density_max 0.132
_refine_diff_density_min -0.118
_refine_ls_extinction_coef 0.0054(8)
_refine_ls_extinction_expression Fc^*^=kFc[1+0.001xFc^2^\l^3^/sin(2\q)]^-1/4^
_refine_ls_extinction_method 'SHELXL97 (Sheldrick, 1997)'
_refine_ls_goodness_of_fit_ref 1.037
_refine_ls_hydrogen_treatment constr
_refine_ls_matrix_type full
_refine_ls_number_parameters 220
_refine_ls_number_reflns 2273
_refine_ls_number_restraints 17
_refine_ls_restrained_S_all 1.034
_refine_ls_R_factor_all 0.0679
_refine_ls_R_factor_gt 0.0409
_refine_ls_shift/su_max 0.000
_refine_ls_shift/su_mean 0.000
_refine_ls_structure_factor_coef Fsqd
_refine_ls_weighting_details 'calc w = 1/[\s^2^(Fo^2^)+(0.0494P)^2^+0.13P] where P=(Fo^2^+2Fc^2^)/3'
_refine_ls_weighting_scheme calc
_refine_ls_wR_factor_gt 0.0873
_refine_ls_wR_factor_ref 0.0976
_reflns_number_gt 1635
_reflns_number_total 2273
_reflns_threshold_expression I>2\s(I)
_cod_data_source_file tr1074.cif
_cod_data_source_block I
_cod_depositor_comments
;
The following automatic conversions were performed:
'_symmetry_cell_setting' value 'Monoclinic' changed to 'monoclinic'
according to '/home/saulius/struct/CIF-dictionaries/cif_core.dic'
dictionary named 'cif_core.dic' version 2.4.1 from 2010-06-29.

Automatic conversion script
Id: cif_fix_enum 1527 2010-12-29 10:47:43Z saulius 

The following automatic conversions were performed:

'_symmetry_cell_setting' value 'Monoclinic' changed to 'monoclinic'
according to /home/saulius/struct/CIF-dictionaries/cif_core.dic
dictionary named 'cif_core.dic' version 2.4.1 from 2010-06-29.

Automatic conversion script
Id: cif_fix_values 1715 2011-07-08 13:25:40Z adriana 

The following automatic conversions were performed:

'_exptl_crystal_density_meas' value 'not measured' was changed to '?'
- the value is perceived as not measured.

Automatic conversion script
Id: cif_fix_values 3008 2015-01-20 13:52:24Z robertas 
;
_cod_original_sg_symbol_Hall C-2yc
_cod_original_sg_symbol_H-M 'C c'
_cod_database_code 2014083
_cod_database_fobs_code 2014083

loop_
_symmetry_equiv_pos_as_xyz
'x, y, z'
'x, -y, z+1/2'
'x+1/2, y+1/2, z'
'x+1/2, -y+1/2, z+1/2'

loop_
_atom_site_label
_atom_site_fract_x
_atom_site_fract_y
_atom_site_fract_z
_atom_site_U_iso_or_equiv
_atom_site_adp_type
_atom_site_calc_flag
_atom_site_refinement_flags
_atom_site_occupancy
_atom_site_disorder_assembly
_atom_site_disorder_group
_atom_site_type_symbol
C1 0.99477(11) 0.4888(3) 0.79329(15) 0.0397(4) Uani d . 1 . . C
N2 0.94542(9) 0.3128(3) 0.78992(13) 0.0395(3) Uani d . 1 . . N
C3 0.96748(13) 0.2043(3) 0.89149(16) 0.0492(5) Uani d . 1 . . C
H3A 0.9792 0.0594 0.8848 0.059 Uiso calc R 1 . . H
H3B 0.9276 0.2106 0.9176 0.059 Uiso calc R 1 . . H
C4 1.03636(15) 0.3196(5) 0.96428(18) 0.0639(7) Uani d . 1 . . C
H4A 1.0820 0.2493 0.9688 0.077 Uiso calc R 1 . . H
H4B 1.0366 0.3308 1.0349 0.077 Uiso calc R 1 . . H
C5 1.03030(14) 0.5324(4) 0.91435(17) 0.0543(5) Uani d . 1 . . C
H5A 1.0796 0.5962 0.9350 0.065 Uiso calc R 1 . . H
H5B 0.9983 0.6235 0.9349 0.065 Uiso calc R 1 . . H
C6 0.88397(10) 0.2527(3) 0.70638(15) 0.0386(4) Uani d . 1 . . C
O7 0.84372(7) 0.1085(2) 0.71039(12) 0.0500(4) Uani d . 1 . . O
O8 0.87270(8) 0.3682(2) 0.62149(10) 0.0460(3) Uani d . 1 A . O
C9 0.81211(12) 0.3243(4) 0.51839(18) 0.0525(6) Uani d D 1 . . C
C10A 0.7327(3) 0.3062(17) 0.5103(6) 0.067(2) Uani d PD 0.432(8) A 1 C
H10A 0.7187 0.4319 0.5359 0.101 Uiso calc PR 0.432(8) A 1 H
H10B 0.7288 0.1904 0.5521 0.101 Uiso calc PR 0.432(8) A 1 H
H10C 0.6995 0.2847 0.4376 0.101 Uiso calc PR 0.432(8) A 1 H
C11A 0.8403(4) 0.1299(9) 0.4803(5) 0.0547(18) Uani d PDU 0.432(8) A 1 C
H11A 0.8842 0.1648 0.4670 0.082 Uiso calc PR 0.432(8) A 1 H
H11B 0.8015 0.0794 0.4162 0.082 Uiso calc PR 0.432(8) A 1 H
H11C 0.8530 0.0239 0.5338 0.082 Uiso calc PR 0.432(8) A 1 H
C12A 0.8124(7) 0.4982(13) 0.4444(8) 0.075(3) Uani d PDU 0.432(8) A 1 C
H12A 0.7963 0.6252 0.4658 0.113 Uiso calc PR 0.432(8) A 1 H
H12B 0.7787 0.4641 0.3734 0.113 Uiso calc PR 0.432(8) A 1 H
H12C 0.8625 0.5158 0.4469 0.113 Uiso calc PR 0.432(8) A 1 H
C10B 0.7426(3) 0.379(2) 0.5381(7) 0.143(5) Uani d PD 0.568(8) A 2 C
H10D 0.7472 0.5178 0.5655 0.215 Uiso calc PR 0.568(8) A 2 H
H10E 0.7374 0.2829 0.5885 0.215 Uiso calc PR 0.568(8) A 2 H
H10F 0.6990 0.3697 0.4728 0.215 Uiso calc PR 0.568(8) A 2 H
C11B 0.8134(7) 0.0988(11) 0.4852(8) 0.143(5) Uani d PDU 0.568(8) A 2 C
H11D 0.7722 0.0246 0.4917 0.215 Uiso calc PR 0.568(8) A 2 H
H11E 0.8601 0.0354 0.5301 0.215 Uiso calc PR 0.568(8) A 2 H
H11F 0.8086 0.0940 0.4130 0.215 Uiso calc PR 0.568(8) A 2 H
C12B 0.8271(5) 0.4893(13) 0.4505(5) 0.068(2) Uani d PDU 0.568(8) A 2 C
H12D 0.8125 0.6230 0.4673 0.102 Uiso calc PR 0.568(8) A 2 H
H12E 0.7985 0.4586 0.3771 0.102 Uiso calc PR 0.568(8) A 2 H
H12F 0.8798 0.4909 0.4641 0.102 Uiso calc PR 0.568(8) A 2 H
C13 0.94951(11) 0.6821(3) 0.73730(16) 0.0431(5) Uani d . 1 . . C
O14 0.89222(9) 0.7196(2) 0.76473(13) 0.0559(4) Uani d . 1 . . O
H14 0.8753 0.8361 0.7443 0.084 Uiso calc R 1 . . H
O15 0.96694(9) 0.7932(3) 0.68045(14) 0.0581(4) Uani d . 1 . . O
C16 1.05564(11) 0.4345(3) 0.75280(14) 0.0424(4) Uani d . 1 . . C
C17 1.11241(12) 0.5778(4) 0.76433(17) 0.0540(6) Uani d . 1 . . C
H17 1.1120 0.7071 0.7946 0.065 Uiso calc R 1 . . H
C18 1.16967(13) 0.5291(5) 0.7310(2) 0.0654(7) Uani d . 1 . . C
H18 1.2072 0.6260 0.7386 0.079 Uiso calc R 1 . . H
C19 1.17091(14) 0.3391(6) 0.6871(2) 0.0710(8) Uani d . 1 . . C
H19 1.2095 0.3066 0.6652 0.085 Uiso calc R 1 . . H
C21 1.05759(13) 0.2436(4) 0.70779(17) 0.0511(5) Uani d . 1 . . C
H21 1.0201 0.1459 0.6992 0.061 Uiso calc R 1 . . H
C20 1.11565(15) 0.1967(5) 0.6751(2) 0.0660(7) Uani d . 1 . . C
H20 1.1167 0.0676 0.6450 0.079 Uiso calc R 1 . . H

loop_
_atom_site_aniso_label
_atom_site_aniso_U_11
_atom_site_aniso_U_22
_atom_site_aniso_U_33
_atom_site_aniso_U_12
_atom_site_aniso_U_13
_atom_site_aniso_U_23
C1 0.0425(10) 0.0361(9) 0.0374(9) -0.0086(8) 0.0123(8) -0.0031(8)
N2 0.0437(8) 0.0353(8) 0.0406(7) -0.0059(7) 0.0178(6) 0.0022(7)
C3 0.0592(12) 0.0435(11) 0.0480(10) 0.0048(10) 0.0245(9) 0.0094(9)
C4 0.0605(13) 0.0811(18) 0.0430(11) -0.0011(13) 0.0130(10) 0.0081(12)
C5 0.0614(12) 0.0581(13) 0.0398(10) -0.0107(11) 0.0160(9) -0.0072(10)
C6 0.0371(8) 0.0326(9) 0.0516(10) 0.0037(8) 0.0234(8) 0.0010(8)
O7 0.0400(7) 0.0396(8) 0.0725(9) -0.0048(6) 0.0244(7) 0.0055(7)
O8 0.0470(7) 0.0441(7) 0.0417(7) -0.0133(6) 0.0119(6) -0.0021(6)
C9 0.0438(11) 0.0543(13) 0.0486(11) -0.0075(10) 0.0067(9) -0.0007(10)
C10A 0.034(3) 0.105(6) 0.059(4) -0.015(3) 0.014(3) -0.012(4)
C11A 0.080(4) 0.043(3) 0.043(3) 0.000(3) 0.026(3) -0.013(2)
C12A 0.072(5) 0.052(5) 0.085(6) -0.011(4) 0.012(4) 0.003(4)
C10B 0.041(3) 0.254(14) 0.110(6) 0.014(5) 0.002(3) 0.086(8)
C11B 0.190(11) 0.077(5) 0.089(5) -0.041(6) -0.023(6) -0.023(4)
C12B 0.062(3) 0.103(6) 0.038(3) -0.001(3) 0.017(2) 0.015(3)
C13 0.0453(10) 0.0350(9) 0.0477(10) -0.0082(8) 0.0170(8) -0.0048(9)
O14 0.0644(9) 0.0397(8) 0.0744(10) 0.0040(7) 0.0389(8) 0.0060(7)
O15 0.0624(9) 0.0466(9) 0.0714(9) 0.0006(7) 0.0328(8) 0.0149(8)
C16 0.0379(9) 0.0471(10) 0.0372(9) -0.0026(8) 0.0096(8) 0.0059(9)
C17 0.0428(11) 0.0606(14) 0.0520(12) -0.0098(10) 0.0115(10) 0.0050(11)
C18 0.0410(11) 0.091(2) 0.0607(14) -0.0090(12) 0.0160(10) 0.0172(14)
C19 0.0471(12) 0.106(2) 0.0651(14) 0.0132(15) 0.0282(11) 0.0180(16)
C21 0.0504(11) 0.0520(12) 0.0519(11) -0.0015(10) 0.0212(9) -0.0006(10)
C20 0.0622(14) 0.0760(17) 0.0634(15) 0.0113(13) 0.0285(12) -0.0010(13)

loop_
_atom_type_symbol
_atom_type_description
_atom_type_scat_dispersion_real
_atom_type_scat_dispersion_imag
_atom_type_scat_source
C C 0.0033 0.0016 'International Tables Vol C Tables 4.2.6.8 and 6.1.1.4'
H H 0.0000 0.0000 'International Tables Vol C Tables 4.2.6.8 and 6.1.1.4'
N N 0.0061 0.0033 'International Tables Vol C Tables 4.2.6.8 and 6.1.1.4'
O O 0.0106 0.0060 'International Tables Vol C Tables 4.2.6.8 and 6.1.1.4'

loop_
_geom_angle_atom_site_label_1
_geom_angle_atom_site_label_2
_geom_angle_atom_site_label_3
_geom_angle
_geom_angle_publ_flag
N2 C1 C16 113.36(16) n
N2 C1 C13 111.82(16) n
C16 C1 C13 111.71(16) n
N2 C1 C5 100.37(16) n
C16 C1 C5 110.64(17) n
C13 C1 C5 108.29(17) n
C6 N2 C3 120.31(17) n
C6 N2 C1 126.38(16) n
C3 N2 C1 113.27(16) n
N2 C3 C4 104.32(18) n
N2 C3 H3A 110.9 n
C4 C3 H3A 110.9 n
N2 C3 H3B 110.9 n
C4 C3 H3B 110.9 n
H3A C3 H3B 108.9 n
C3 C4 C5 104.66(18) n
C3 C4 H4A 110.8 n
C5 C4 H4A 110.8 n
C3 C4 H4B 110.8 n
C5 C4 H4B 110.8 n
H4A C4 H4B 108.9 n
C4 C5 C1 104.18(18) n
C4 C5 H5A 110.9 n
C1 C5 H5A 110.9 n
C4 C5 H5B 110.9 n
C1 C5 H5B 110.9 n
H5A C5 H5B 108.9 n
O7 C6 O8 125.15(17) n
O7 C6 N2 122.85(18) n
O8 C6 N2 111.99(16) n
C6 O8 C9 122.30(16) n
O8 C9 C10A 119.4(4) n
O8 C9 C10B 102.1(4) n
O8 C9 C12A 107.1(4) n
C10A C9 C12A 106.4(6) n
O8 C9 C12B 100.8(3) n
C10B C9 C12B 110.4(6) n
O8 C9 C11B 111.8(4) n
C10B C9 C11B 113.2(7) n
C12B C9 C11B 116.9(6) n
O8 C9 C11A 103.3(3) n
C10A C9 C11A 113.7(5) n
C12A C9 C11A 106.0(6) n
C9 C10A H10A 109.5 n
C9 C10A H10B 109.5 n
H10A C10A H10B 109.5 n
C9 C10A H10C 109.5 n
H10A C10A H10C 109.5 n
H10B C10A H10C 109.5 n
C9 C11A H11A 109.5 n
C9 C11A H11B 109.5 n
H11A C11A H11B 109.5 n
C9 C11A H11C 109.5 n
H11A C11A H11C 109.5 n
H11B C11A H11C 109.5 n
C9 C12A H12A 109.5 n
C9 C12A H12B 109.5 n
H12A C12A H12B 109.5 n
C9 C12A H12C 109.5 n
H12A C12A H12C 109.5 n
H12B C12A H12C 109.5 n
C9 C10B H10D 109.5 n
C9 C10B H10E 109.5 n
H10D C10B H10E 109.5 n
C9 C10B H10F 109.5 n
H10D C10B H10F 109.5 n
H10E C10B H10F 109.5 n
C9 C11B H11D 109.5 n
C9 C11B H11E 109.5 n
H11D C11B H11E 109.5 n
C9 C11B H11F 109.5 n
H11D C11B H11F 109.5 n
H11E C11B H11F 109.5 n
C9 C12B H12D 109.5 n
C9 C12B H12E 109.5 n
H12D C12B H12E 109.5 n
C9 C12B H12F 109.5 n
H12D C12B H12F 109.5 n
H12E C12B H12F 109.5 n
O15 C13 O14 123.86(19) n
O15 C13 C1 123.74(19) n
O14 C13 C1 112.24(17) n
C13 O14 H14 109.5 n
C21 C16 C17 118.6(2) n
C21 C16 C1 121.82(18) n
C17 C16 C1 119.53(19) n
C18 C17 C16 120.5(3) n
C18 C17 H17 119.8 n
C16 C17 H17 119.8 n
C19 C18 C17 120.1(2) n
C19 C18 H18 119.9 n
C17 C18 H18 119.9 n
C18 C19 C20 120.2(2) n
C18 C19 H19 119.9 n
C20 C19 H19 119.9 n
C16 C21 C20 120.2(2) n
C16 C21 H21 119.9 n
C20 C21 H21 119.9 n
C19 C20 C21 120.4(3) n
C19 C20 H20 119.8 n
C21 C20 H20 119.8 n

loop_
_geom_bond_atom_site_label_1
_geom_bond_atom_site_label_2
_geom_bond_site_symmetry_2
_geom_bond_distance
_geom_bond_publ_flag
C1 N2 . 1.467(2) n
C1 C16 . 1.526(3) n
C1 C13 . 1.538(3) n
C1 C5 . 1.554(3) n
N2 C6 . 1.342(2) n
N2 C3 . 1.465(3) n
C3 C4 . 1.507(3) n
C3 H3A . 0.9700 n
C3 H3B . 0.9700 n
C4 C5 . 1.513(4) n
C4 H4A . 0.9700 n
C4 H4B . 0.9700 n
C5 H5A . 0.9700 n
C5 H5B . 0.9700 n
C6 O7 . 1.224(2) n
C6 O8 . 1.326(2) n
O8 C9 . 1.466(3) n
C9 C10A . 1.498(6) n
C9 C10B . 1.511(7) n
C9 C12A . 1.512(7) n
C9 C12B . 1.512(6) n
C9 C11B . 1.521(7) n
C9 C11A . 1.534(6) n
C10A H10A . 0.9600 n
C10A H10B . 0.9600 n
C10A H10C . 0.9600 n
C11A H11A . 0.9600 n
C11A H11B . 0.9600 n
C11A H11C . 0.9600 n
C12A H12A . 0.9600 n
C12A H12B . 0.9600 n
C12A H12C . 0.9600 n
C10B H10D . 0.9600 n
C10B H10E . 0.9600 n
C10B H10F . 0.9600 n
C11B H11D . 0.9600 n
C11B H11E . 0.9600 n
C11B H11F . 0.9600 n
C12B H12D . 0.9600 n
C12B H12E . 0.9600 n
C12B H12F . 0.9600 n
C13 O15 . 1.200(3) n
C13 O14 . 1.324(3) n
O14 H14 . 0.8200 n
C16 C21 . 1.380(3) n
C16 C17 . 1.392(3) n
C17 C18 . 1.389(4) n
C17 H17 . 0.9300 n
C18 C19 . 1.365(5) n
C18 H18 . 0.9300 n
C19 C20 . 1.365(4) n
C19 H19 . 0.9300 n
C21 C20 . 1.395(4) n
C21 H21 . 0.9300 n
C20 H20 . 0.9300 n

loop_
_geom_hbond_atom_site_label_D
_geom_hbond_atom_site_label_H
_geom_hbond_atom_site_label_A
_geom_hbond_site_symmetry_D
_geom_hbond_site_symmetry_H
_geom_hbond_site_symmetry_A
_geom_hbond_distance_DH
_geom_hbond_distance_HA
_geom_hbond_distance_DA
_geom_hbond_angle_DHA
_geom_hbond_publ_flag
O14 H14 O7 1_555 1_555 1_565 0.82 1.85 2.668(2) 175 y

loop_
_geom_torsion_atom_site_label_1
_geom_torsion_atom_site_label_2
_geom_torsion_atom_site_label_3
_geom_torsion_atom_site_label_4
_geom_torsion
_geom_torsion_publ_flag
C16 C1 N2 C6 -85.0(2) n
C13 C1 N2 C6 42.3(3) n
C5 C1 N2 C6 156.97(19) n
C16 C1 N2 C3 97.2(2) n
C13 C1 N2 C3 -135.47(17) n
C5 C1 N2 C3 -20.8(2) n
C6 N2 C3 C4 -178.40(19) n
C1 N2 C3 C4 -0.4(2) n
N2 C3 C4 C5 22.5(3) n
C3 C4 C5 C1 -35.6(3) n
N2 C1 C5 C4 33.8(2) n
C16 C1 C5 C4 -86.2(2) n
C13 C1 C5 C4 151.10(19) n
C3 N2 C6 O7 0.4(3) n
C1 N2 C6 O7 -177.22(19) n
C3 N2 C6 O8 179.98(18) n
C1 N2 C6 O8 2.3(3) n
O7 C6 O8 C9 -4.7(3) n
N2 C6 O8 C9 175.81(18) n
C6 O8 C9 C10A 54.1(6) n
C6 O8 C9 C10B 69.4(6) n
C6 O8 C9 C12A 175.0(5) n
C6 O8 C9 C12B -176.8(4) n
C6 O8 C9 C11B -51.9(7) n
C6 O8 C9 C11A -73.3(4) n
N2 C1 C13 O15 -138.3(2) n
C16 C1 C13 O15 -10.1(3) n
C5 C1 C13 O15 112.0(2) n
N2 C1 C13 O14 46.0(2) n
C16 C1 C13 O14 174.26(15) n
C5 C1 C13 O14 -63.7(2) n
N2 C1 C16 C21 6.3(3) n
C13 C1 C16 C21 -121.1(2) n
C5 C1 C16 C21 118.1(2) n
N2 C1 C16 C17 -171.58(16) n
C13 C1 C16 C17 61.0(2) n
C5 C1 C16 C17 -59.7(2) n
C21 C16 C17 C18 0.1(3) n
C1 C16 C17 C18 178.0(2) n
C16 C17 C18 C19 -0.4(3) n
C17 C18 C19 C20 0.4(4) n
C17 C16 C21 C20 0.2(3) n
C1 C16 C21 C20 -177.7(2) n
C18 C19 C20 C21 -0.1(4) n
C16 C21 C20 C19 -0.2(4) n
